data_7716802
loop_
_publ_author_name
'Zardi, Paolo'
'Pi&#x119;ko&#x15b;, A, Justyna'
'Bravin, Carlo'
'Wurst, Klaus'
'Droghetti, Federico'
'Natali, Mirco'
'Licini, Giulia'
'Zambon, Alfonso'
'Zonta, Cristiano'

_publ_section_title
;
 Novel ligands from direct benzylic functionalisation of
 tris(2-pyridylmethyl)amine.
;
_journal_issue 33
_journal_name_full 'Dalton transactions (Cambridge, England : 2003)'
_journal_page_first 13831
_journal_page_last 13836
_journal_paper_doi 10.1039/d4dt02022g
_journal_volume 53
_journal_year 2024
_chemical_formula_sum 'C86 H80 N18 O6'
_chemical_formula_weight 1461.68
_space_group_crystal_system triclinic
_space_group_IT_number 2
_space_group_name_Hall '-P 1'
_space_group_name_H-M_alt 'P -1'
_atom_sites_solution_hydrogens mixed
_audit_creation_method SHELXL-2014/7
_audit_update_record
;
2024-07-11 deposited with the CCDC.	2024-08-02 downloaded from the CCDC.
;
_cell_angle_alpha 83.649(2)
_cell_angle_beta 74.346(2)
_cell_angle_gamma 80.176(2)
_cell_formula_units_Z 1
_cell_length_a 10.9097(4)
_cell_length_b 12.2695(5)
_cell_length_c 15.0501(6)
_cell_measurement_reflns_used 9962
_cell_measurement_temperature 295(2)
_cell_measurement_theta_max 25.3
_cell_measurement_theta_min 2.3
_cell_volume 1906.95(13)
_computing_cell_refinement 'Bruker SAINT-V 8.34A'
_computing_data_collection 'Bruker Apex III'
_computing_data_reduction 'Bruker SAINT-V 8.34A'
_computing_structure_refinement 'SHELXL-2014/7 (Sheldrick, 2014)'
_computing_structure_solution 'SHELXTL-XT-2014/4 (Bruker AXS, 2014)'
_diffrn_ambient_temperature 295(2)
_diffrn_detector_area_resol_mean 10.4
_diffrn_measured_fraction_theta_full 0.999
_diffrn_measured_fraction_theta_max 0.999
_diffrn_measurement_device_type 'Bruker D8 QUEST PHOTON 100'
_diffrn_measurement_method '\f and \w scans'
_diffrn_radiation_monochromator 'multi layered optics'
_diffrn_radiation_type MoK\a
_diffrn_radiation_wavelength 0.71073
_diffrn_reflns_av_R_equivalents 0.0347
_diffrn_reflns_av_unetI/netI 0.0202
_diffrn_reflns_Laue_measured_fraction_full 0.999
_diffrn_reflns_Laue_measured_fraction_max 0.999
_diffrn_reflns_limit_h_max 12
_diffrn_reflns_limit_h_min -12
_diffrn_reflns_limit_k_max 14
_diffrn_reflns_limit_k_min -14
_diffrn_reflns_limit_l_max 17
_diffrn_reflns_limit_l_min -17
_diffrn_reflns_number 47574
_diffrn_reflns_point_group_measured_fraction_full 0.999
_diffrn_reflns_point_group_measured_fraction_max 0.999
_diffrn_reflns_theta_full 24.998
_diffrn_reflns_theta_max 24.998
_diffrn_reflns_theta_min 2.100
_diffrn_source 'Incoatec Microfocus'
_exptl_absorpt_coefficient_mu 0.083
_exptl_absorpt_correction_T_max 0.957
_exptl_absorpt_correction_T_min 0.946
_exptl_absorpt_correction_type multi-scan
_exptl_absorpt_process_details 'Bruker SADABS-2014/5)'
_exptl_crystal_colour Yellow
_exptl_crystal_density_diffrn 1.273
_exptl_crystal_description prism
_exptl_crystal_F_000 770
_exptl_crystal_size_max 0.180
_exptl_crystal_size_mid 0.120
_exptl_crystal_size_min 0.070
_refine_diff_density_max 0.298
_refine_diff_density_min -0.210
_refine_diff_density_rms 0.034
_refine_ls_extinction_coef 0.0277(19)
_refine_ls_extinction_expression Fc^*^=kFc[1+0.001xFc^2^\l^3^/sin(2\q)]^-1/4^
_refine_ls_extinction_method 'SHELXL-2014/7 (Sheldrick 2014'
_refine_ls_goodness_of_fit_ref 1.032
_refine_ls_hydrogen_treatment mixed
_refine_ls_matrix_type full
_refine_ls_number_parameters 501
_refine_ls_number_reflns 6702
_refine_ls_number_restraints 1
_refine_ls_restrained_S_all 1.032
_refine_ls_R_factor_all 0.0513
_refine_ls_R_factor_gt 0.0402
_refine_ls_shift/su_max 0.000
_refine_ls_shift/su_mean 0.000
_refine_ls_structure_factor_coef Fsqd
_refine_ls_weighting_details 'w=1/[\s^2^(Fo^2^)+(0.0554P)^2^+0.4363P] where P=(Fo^2^+2Fc^2^)/3'
_refine_ls_weighting_scheme calc
_refine_ls_wR_factor_gt 0.1039
_refine_ls_wR_factor_ref 0.1110
_reflns_Friedel_coverage 0.000
_reflns_number_gt 5502
_reflns_number_total 6702
_reflns_threshold_expression 'I > 2\s(I)'
_cod_data_source_file d4dt02022g2.cif
_cod_data_source_block 2i
_cod_depositor_comments 'Adding full bibliography for 7716800--7716802.cif.'
_cod_original_cell_volume 1906.96(13)
_cod_database_code 7716802
_shelx_shelxl_version_number 2014/7
_shelx_space_group_comment
;
The symmetry employed for this shelxl refinement is uniquely defined
by the following loop, which should always be used as a source of
symmetry information in preference to the above space-group names.
They are only intended as comments.
;
_shelx_estimated_absorpt_t_min 0.985
_shelx_estimated_absorpt_t_max 0.994

loop_
_space_group_symop_operation_xyz
'x, y, z'
'-x, -y, -z'

loop_
_atom_site_label
_atom_site_type_symbol
_atom_site_fract_x
_atom_site_fract_y
_atom_site_fract_z
_atom_site_U_iso_or_equiv
_atom_site_adp_type
_atom_site_occupancy
_atom_site_site_symmetry_order
_atom_site_calc_flag
_atom_site_refinement_flags_posn
_atom_site_refinement_flags_adp
_atom_site_refinement_flags_occupancy
_atom_site_disorder_assembly
_atom_site_disorder_group
O1 O 0.71951(10) 0.92063(10) 0.63697(8) 0.0519(3) Uani 1 1 d D . . . .
H1O H 0.7674(18) 0.8951(17) 0.5885(12) 0.076(6) Uiso 1 1 d D . . . .
O2 O 0.17776(13) 0.90339(11) 1.03104(8) 0.0678(3) Uani 1 1 d . . . . .
O3 O 0.34843(15) 0.89813(13) 1.07712(9) 0.0804(4) Uani 1 1 d . . . . .
N1 N 0.71146(11) 0.77327(9) 0.51905(8) 0.0385(3) Uani 1 1 d . . . . .
N2 N 0.41571(11) 0.85201(10) 0.53894(9) 0.0435(3) Uani 1 1 d . . . . .
N3 N 0.90495(12) 0.90738(12) 0.43506(9) 0.0539(3) Uani 1 1 d . . . . .
N4 N 0.79973(17) 0.48069(12) 0.57101(11) 0.0698(4) Uani 1 1 d . . . . .
N5 N 0.29410(15) 0.89951(11) 1.01633(9) 0.0541(3) Uani 1 1 d . . . . .
N6 N 0.17408(10) 0.48663(9) 0.93104(8) 0.0379(3) Uani 1 1 d . . . . .
N7 N -0.05054(14) 0.64900(12) 0.87556(10) 0.0609(4) Uani 1 1 d . . . . .
N8 N 0.36172(14) 0.40026(12) 0.71481(9) 0.0565(4) Uani 1 1 d . . . . .
N9 N 0.30805(14) 0.63441(12) 1.05695(11) 0.0605(4) Uani 1 1 d . . . . .
C1 C 0.60181(12) 0.78668(11) 0.60059(9) 0.0352(3) Uani 1 1 d . . . . .
H1 H 0.6209 0.7293 0.6477 0.042 Uiso 1 1 calc R U . . .
C2 C 0.47584(13) 0.76891(11) 0.58402(9) 0.0365(3) Uani 1 1 d . . . . .
C3 C 0.42945(16) 0.66903(13) 0.61049(11) 0.0518(4) Uani 1 1 d . . . . .
H3 H 0.4729 0.6128 0.6421 0.062 Uiso 1 1 calc R U . . .
C4 C 0.31853(18) 0.65335(16) 0.58982(13) 0.0655(5) Uani 1 1 d . . . . .
H4 H 0.2867 0.5863 0.6063 0.079 Uiso 1 1 calc R U . . .
C5 C 0.25584(17) 0.73882(16) 0.54443(13) 0.0628(5) Uani 1 1 d . . . . .
H5 H 0.1800 0.7313 0.5302 0.075 Uiso 1 1 calc R U . . .
C6 C 0.30740(15) 0.83535(14) 0.52066(12) 0.0524(4) Uani 1 1 d . . . . .
H6 H 0.2644 0.8929 0.4899 0.063 Uiso 1 1 calc R U . . .
C7 C 0.70347(13) 0.85065(13) 0.43846(10) 0.0426(3) Uani 1 1 d . . . . .
H7A H 0.6514 0.9202 0.4585 0.051 Uiso 1 1 calc R U . . .
H7B H 0.6633 0.8198 0.3987 0.051 Uiso 1 1 calc R U . . .
C8 C 0.83686(14) 0.87046(12) 0.38612(10) 0.0414(3) Uani 1 1 d . . . . .
C9 C 0.88662(18) 0.85169(15) 0.29365(11) 0.0593(4) Uani 1 1 d . . . . .
H9 H 0.8372 0.8270 0.2605 0.071 Uiso 1 1 calc R U . . .
C10 C 1.0110(2) 0.87027(19) 0.25117(14) 0.0794(6) Uani 1 1 d . . . . .
H10 H 1.0466 0.8577 0.1890 0.095 Uiso 1 1 calc R U . . .
C11 C 1.08080(19) 0.90704(18) 0.30094(16) 0.0755(6) Uani 1 1 d . . . . .
H11 H 1.1650 0.9195 0.2739 0.091 Uiso 1 1 calc R U . . .
C12 C 1.02448(17) 0.92519(16) 0.39133(15) 0.0678(5) Uani 1 1 d . . . . .
H12 H 1.0721 0.9517 0.4248 0.081 Uiso 1 1 calc R U . . .
C13 C 0.75172(15) 0.65852(12) 0.49420(10) 0.0465(4) Uani 1 1 d . . . . .
H13A H 0.8096 0.6576 0.4327 0.056 Uiso 1 1 calc R U . . .
H13B H 0.6766 0.6273 0.4922 0.056 Uiso 1 1 calc R U . . .
C14 C 0.81804(14) 0.58636(12) 0.56030(10) 0.0460(4) Uani 1 1 d . . . . .
C15 C 0.89571(18) 0.62549(16) 0.60337(14) 0.0663(5) Uani 1 1 d . . . . .
H15 H 0.9065 0.6998 0.5945 0.080 Uiso 1 1 calc R U . . .
C16 C 0.9578(2) 0.5539(2) 0.66000(15) 0.0819(6) Uani 1 1 d . . . . .
H16 H 1.0102 0.5794 0.6902 0.098 Uiso 1 1 calc R U . . .
C17 C 0.9415(2) 0.4459(2) 0.67096(14) 0.0816(7) Uani 1 1 d . . . . .
H17 H 0.9825 0.3957 0.7085 0.098 Uiso 1 1 calc R U . . .
C18 C 0.8639(3) 0.41292(17) 0.62577(15) 0.0883(7) Uani 1 1 d . . . . .
H18 H 0.8541 0.3384 0.6329 0.106 Uiso 1 1 calc R U . . .
C19 C 0.59443(13) 0.90020(11) 0.63985(10) 0.0384(3) Uani 1 1 d . . . . .
H19 H 0.5547 0.9591 0.6025 0.046 Uiso 1 1 calc R U . . .
C20 C 0.51513(13) 0.90102(11) 0.73882(10) 0.0382(3) Uani 1 1 d . . . . .
C21 C 0.57368(15) 0.88742(13) 0.81105(11) 0.0488(4) Uani 1 1 d . . . . .
H21 H 0.6629 0.8791 0.7980 0.059 Uiso 1 1 calc R U . . .
C22 C 0.50236(16) 0.88592(14) 0.90191(11) 0.0516(4) Uani 1 1 d . . . . .
H22 H 0.5427 0.8771 0.9499 0.062 Uiso 1 1 calc R U . . .
C23 C 0.37119(15) 0.89759(12) 0.92010(10) 0.0450(4) Uani 1 1 d . . . . .
C24 C 0.30914(15) 0.91215(15) 0.85047(11) 0.0546(4) Uani 1 1 d . . . . .
H24 H 0.2198 0.9201 0.8641 0.066 Uiso 1 1 calc R U . . .
C25 C 0.38184(15) 0.91468(14) 0.75991(11) 0.0511(4) Uani 1 1 d . . . . .
H25 H 0.3408 0.9257 0.7122 0.061 Uiso 1 1 calc R U . . .
C26 C 0.05030(12) 0.53939(11) 0.98796(10) 0.0371(3) Uani 1 1 d . . . . .
H26 H 0.0661 0.5533 1.0465 0.045 Uiso 1 1 calc R U . . .
C27 C -0.00151(13) 0.65040(12) 0.94740(11) 0.0443(3) Uani 1 1 d . . . . .
C28 C 0.00433(17) 0.74697(13) 0.98348(16) 0.0672(5) Uani 1 1 d . . . . .
H28 H 0.0412 0.7448 1.0327 0.081 Uiso 1 1 calc R U . . .
C29 C -0.0447(2) 0.84657(16) 0.9462(2) 0.0928(8) Uani 1 1 d . . . . .
H29 H -0.0422 0.9126 0.9702 0.111 Uiso 1 1 calc R U . . .
C30 C -0.0966(2) 0.84726(16) 0.8741(2) 0.0899(7) Uani 1 1 d . . . . .
H30 H -0.1316 0.9136 0.8481 0.108 Uiso 1 1 calc R U . . .
C31 C -0.0968(2) 0.74782(18) 0.83976(16) 0.0809(6) Uani 1 1 d . . . . .
H31 H -0.1308 0.7490 0.7892 0.097 Uiso 1 1 calc R U . . .
C32 C 0.17641(14) 0.46262(13) 0.83746(10) 0.0466(4) Uani 1 1 d . . . . .
H32A H 0.1814 0.5302 0.7974 0.056 Uiso 1 1 calc R U . . .
H32B H 0.0974 0.4357 0.8385 0.056 Uiso 1 1 calc R U . . .
C33 C 0.29043(14) 0.37653(12) 0.79946(10) 0.0431(3) Uani 1 1 d . . . . .
C34 C 0.31764(16) 0.27874(13) 0.84983(12) 0.0541(4) Uani 1 1 d . . . . .
H34 H 0.2662 0.2644 0.9088 0.065 Uiso 1 1 calc R U . . .
C35 C 0.42168(18) 0.20260(14) 0.81194(14) 0.0626(5) Uani 1 1 d . . . . .
H35 H 0.4413 0.1361 0.8449 0.075 Uiso 1 1 calc R U . . .
C36 C 0.49590(18) 0.22603(16) 0.72516(14) 0.0660(5) Uani 1 1 d . . . . .
H36 H 0.5669 0.1762 0.6979 0.079 Uiso 1 1 calc R U . . .
C37 C 0.46279(18) 0.32466(17) 0.67977(13) 0.0676(5) Uani 1 1 d . . . . .
H37 H 0.5135 0.3405 0.6208 0.081 Uiso 1 1 calc R U . . .
C38 C 0.27859(14) 0.54886(13) 0.92856(10) 0.0452(3) Uani 1 1 d . . . . .
H38A H 0.2533 0.6263 0.9113 0.054 Uiso 1 1 calc R U . . .
H38B H 0.3544 0.5211 0.8816 0.054 Uiso 1 1 calc R U . . .
C39 C 0.31152(13) 0.53979(12) 1.01998(11) 0.0433(3) Uani 1 1 d . . . . .
C40 C 0.34747(16) 0.43809(14) 1.06142(13) 0.0578(4) Uani 1 1 d . . . . .
H40 H 0.3488 0.3735 1.0339 0.069 Uiso 1 1 calc R U . . .
C41 C 0.38128(18) 0.43226(17) 1.14340(14) 0.0661(5) Uani 1 1 d . . . . .
H41 H 0.4060 0.3641 1.1721 0.079 Uiso 1 1 calc R U . . .
C42 C 0.37799(17) 0.52835(18) 1.18199(13) 0.0671(5) Uani 1 1 d . . . . .
H42 H 0.4002 0.5273 1.2376 0.080 Uiso 1 1 calc R U . . .
C43 C 0.3413(2) 0.62612(18) 1.13695(14) 0.0734(5) Uani 1 1 d . . . . .
H43 H 0.3394 0.6914 1.1637 0.088 Uiso 1 1 calc R U . . .

loop_
_atom_site_aniso_label
_atom_site_aniso_U_11
_atom_site_aniso_U_22
_atom_site_aniso_U_33
_atom_site_aniso_U_23
_atom_site_aniso_U_13
_atom_site_aniso_U_12
O1 0.0402(6) 0.0652(7) 0.0539(7) -0.0147(6) -0.0060(5) -0.0206(5)
O2 0.0638(8) 0.0688(8) 0.0597(7) -0.0114(6) 0.0077(6) -0.0127(6)
O3 0.0981(11) 0.1031(11) 0.0450(7) -0.0114(7) -0.0161(7) -0.0282(9)
N1 0.0357(6) 0.0395(6) 0.0367(6) -0.0007(5) -0.0062(5) -0.0015(5)
N2 0.0377(7) 0.0411(7) 0.0540(7) -0.0005(5) -0.0152(6) -0.0078(5)
N3 0.0432(7) 0.0645(9) 0.0561(8) -0.0033(7) -0.0135(6) -0.0125(6)
N4 0.0965(12) 0.0460(8) 0.0646(9) -0.0018(7) -0.0226(9) -0.0017(8)
N5 0.0665(10) 0.0464(8) 0.0458(8) -0.0087(6) -0.0033(7) -0.0129(7)
N6 0.0314(6) 0.0401(6) 0.0439(6) -0.0068(5) -0.0127(5) -0.0025(5)
N7 0.0603(9) 0.0500(8) 0.0703(9) 0.0014(7) -0.0264(7) 0.0099(7)
N8 0.0612(9) 0.0603(9) 0.0450(8) -0.0100(6) -0.0118(7) 0.0001(7)
N9 0.0634(9) 0.0526(8) 0.0728(10) -0.0162(7) -0.0278(8) -0.0038(7)
C1 0.0332(7) 0.0360(7) 0.0349(7) 0.0009(5) -0.0076(5) -0.0050(5)
C2 0.0352(7) 0.0368(7) 0.0361(7) -0.0025(6) -0.0057(6) -0.0067(6)
C3 0.0552(10) 0.0445(9) 0.0582(10) 0.0071(7) -0.0172(8) -0.0162(7)
C4 0.0659(11) 0.0597(11) 0.0793(12) 0.0058(9) -0.0213(10) -0.0349(9)
C5 0.0497(10) 0.0719(12) 0.0767(12) -0.0019(9) -0.0246(9) -0.0243(9)
C6 0.0431(9) 0.0538(9) 0.0645(10) -0.0012(8) -0.0224(8) -0.0067(7)
C7 0.0394(8) 0.0489(8) 0.0399(8) 0.0025(6) -0.0130(6) -0.0067(6)
C8 0.0406(8) 0.0416(8) 0.0394(8) 0.0030(6) -0.0086(6) -0.0045(6)
C9 0.0667(11) 0.0669(11) 0.0404(9) 0.0018(8) -0.0063(8) -0.0146(9)
C10 0.0790(14) 0.0855(14) 0.0503(11) 0.0090(10) 0.0171(10) -0.0110(11)
C11 0.0483(10) 0.0755(13) 0.0867(15) 0.0228(11) 0.0023(10) -0.0150(9)
C12 0.0458(10) 0.0715(12) 0.0883(14) 0.0090(10) -0.0201(10) -0.0191(9)
C13 0.0463(8) 0.0463(8) 0.0439(8) -0.0093(6) -0.0086(7) 0.0010(7)
C14 0.0421(8) 0.0444(8) 0.0418(8) -0.0064(6) -0.0004(6) 0.0058(6)
C15 0.0590(11) 0.0628(11) 0.0812(13) 0.0019(9) -0.0317(10) -0.0022(9)
C16 0.0675(13) 0.0938(17) 0.0852(15) -0.0046(12) -0.0375(11) 0.0136(11)
C17 0.0853(15) 0.0820(15) 0.0607(12) -0.0013(11) -0.0197(11) 0.0328(12)
C18 0.132(2) 0.0471(11) 0.0730(13) 0.0040(10) -0.0218(14) 0.0108(12)
C19 0.0342(7) 0.0380(7) 0.0439(8) -0.0035(6) -0.0097(6) -0.0078(6)
C20 0.0376(7) 0.0335(7) 0.0437(8) -0.0066(6) -0.0104(6) -0.0034(6)
C21 0.0375(8) 0.0575(9) 0.0521(9) -0.0091(7) -0.0146(7) -0.0009(7)
C22 0.0544(10) 0.0577(10) 0.0446(9) -0.0064(7) -0.0186(7) -0.0023(8)
C23 0.0525(9) 0.0401(8) 0.0400(8) -0.0073(6) -0.0052(7) -0.0076(7)
C24 0.0381(8) 0.0728(11) 0.0513(9) -0.0131(8) -0.0053(7) -0.0078(8)
C25 0.0401(8) 0.0691(11) 0.0447(8) -0.0098(7) -0.0134(7) -0.0022(7)
C26 0.0339(7) 0.0342(7) 0.0455(8) -0.0071(6) -0.0143(6) -0.0020(6)
C27 0.0338(7) 0.0366(8) 0.0611(9) -0.0001(7) -0.0126(7) -0.0028(6)
C28 0.0590(11) 0.0370(9) 0.1135(16) -0.0087(9) -0.0356(11) -0.0047(8)
C29 0.0766(14) 0.0360(10) 0.178(3) -0.0010(12) -0.0580(16) -0.0055(9)
C30 0.0771(14) 0.0431(11) 0.146(2) 0.0269(12) -0.0407(15) -0.0011(10)
C31 0.0720(13) 0.0732(14) 0.0925(15) 0.0137(11) -0.0350(12) 0.0127(10)
C32 0.0441(8) 0.0511(9) 0.0457(8) -0.0056(7) -0.0180(7) 0.0023(7)
C33 0.0431(8) 0.0466(8) 0.0440(8) -0.0098(6) -0.0174(7) -0.0045(6)
C34 0.0537(10) 0.0503(9) 0.0573(10) -0.0047(7) -0.0151(8) -0.0029(7)
C35 0.0662(11) 0.0468(9) 0.0794(13) -0.0130(9) -0.0308(10) 0.0044(8)
C36 0.0574(11) 0.0675(12) 0.0754(13) -0.0350(10) -0.0213(10) 0.0109(9)
C37 0.0645(11) 0.0817(13) 0.0506(10) -0.0221(9) -0.0049(8) 0.0009(10)
C38 0.0352(8) 0.0473(8) 0.0539(9) -0.0039(7) -0.0109(6) -0.0089(6)
C39 0.0282(7) 0.0479(8) 0.0560(9) -0.0082(7) -0.0113(6) -0.0077(6)
C40 0.0580(10) 0.0493(9) 0.0749(11) -0.0036(8) -0.0303(9) -0.0108(8)
C41 0.0620(11) 0.0685(12) 0.0749(12) 0.0072(10) -0.0329(10) -0.0122(9)
C42 0.0552(10) 0.0913(15) 0.0614(11) -0.0113(10) -0.0255(9) -0.0080(10)
C43 0.0805(13) 0.0746(13) 0.0777(13) -0.0278(11) -0.0357(11) -0.0061(10)

loop_
_atom_type_symbol
_atom_type_description
_atom_type_scat_dispersion_real
_atom_type_scat_dispersion_imag
_atom_type_scat_source
C C 0.0033 0.0016 'International Tables Vol C Tables 4.2.6.8 and 6.1.1.4'
H H 0.0000 0.0000 'International Tables Vol C Tables 4.2.6.8 and 6.1.1.4'
N N 0.0061 0.0033 'International Tables Vol C Tables 4.2.6.8 and 6.1.1.4'
O O 0.0106 0.0060 'International Tables Vol C Tables 4.2.6.8 and 6.1.1.4'

loop_
_geom_angle_atom_site_label_1
_geom_angle_atom_site_label_2
_geom_angle_atom_site_label_3
_geom_angle
_geom_angle_site_symmetry_1
_geom_angle_site_symmetry_3
_geom_angle_publ_flag
C19 O1 H1O 105.8(15) . . ?
C13 N1 C1 113.34(11) . . ?
C13 N1 C7 112.35(11) . . ?
C1 N1 C7 116.34(11) . . ?
C6 N2 C2 117.32(13) . . ?
C8 N3 C12 117.50(15) . . ?
C14 N4 C18 116.36(18) . . ?
O3 N5 O2 123.35(14) . . ?
O3 N5 C23 118.70(15) . . ?
O2 N5 C23 117.95(14) . . ?
C32 N6 C38 110.42(12) . . ?
C32 N6 C26 116.72(10) . . ?
C38 N6 C26 111.14(11) . . ?
C27 N7 C31 116.66(17) . . ?
C33 N8 C37 117.14(15) . . ?
C39 N9 C43 116.73(16) . . ?
N1 C1 C2 113.86(11) . . ?
N1 C1 C19 109.13(10) . . ?
C2 C1 C19 113.27(11) . . ?
N1 C1 H1 106.7 . . ?
C2 C1 H1 106.7 . . ?
C19 C1 H1 106.7 . . ?
N2 C2 C3 121.99(13) . . ?
N2 C2 C1 116.91(11) . . ?
C3 C2 C1 121.02(13) . . ?
C4 C3 C2 119.61(15) . . ?
C4 C3 H3 120.2 . . ?
C2 C3 H3 120.2 . . ?
C5 C4 C3 118.57(15) . . ?
C5 C4 H4 120.7 . . ?
C3 C4 H4 120.7 . . ?
C6 C5 C4 118.49(15) . . ?
C6 C5 H5 120.8 . . ?
C4 C5 H5 120.8 . . ?
N2 C6 C5 124.02(15) . . ?
N2 C6 H6 118.0 . . ?
C5 C6 H6 118.0 . . ?
N1 C7 C8 109.01(11) . . ?
N1 C7 H7A 109.9 . . ?
C8 C7 H7A 109.9 . . ?
N1 C7 H7B 109.9 . . ?
C8 C7 H7B 109.9 . . ?
H7A C7 H7B 108.3 . . ?
N3 C8 C9 121.86(14) . . ?
N3 C8 C7 115.57(13) . . ?
C9 C8 C7 122.57(14) . . ?
C8 C9 C10 118.85(18) . . ?
C8 C9 H9 120.6 . . ?
C10 C9 H9 120.6 . . ?
C11 C10 C9 119.42(18) . . ?
C11 C10 H10 120.3 . . ?
C9 C10 H10 120.3 . . ?
C10 C11 C12 118.29(17) . . ?
C10 C11 H11 120.9 . . ?
C12 C11 H11 120.9 . . ?
N3 C12 C11 124.07(19) . . ?
N3 C12 H12 118.0 . . ?
C11 C12 H12 118.0 . . ?
N1 C13 C14 113.54(12) . . ?
N1 C13 H13A 108.9 . . ?
C14 C13 H13A 108.9 . . ?
N1 C13 H13B 108.9 . . ?
C14 C13 H13B 108.9 . . ?
H13A C13 H13B 107.7 . . ?
N4 C14 C15 122.31(16) . . ?
N4 C14 C13 115.17(15) . . ?
C15 C14 C13 122.47(15) . . ?
C14 C15 C16 119.51(19) . . ?
C14 C15 H15 120.2 . . ?
C16 C15 H15 120.2 . . ?
C17 C16 C15 119.0(2) . . ?
C17 C16 H16 120.5 . . ?
C15 C16 H16 120.5 . . ?
C18 C17 C16 118.23(19) . . ?
C18 C17 H17 120.9 . . ?
C16 C17 H17 120.9 . . ?
N4 C18 C17 124.6(2) . . ?
N4 C18 H18 117.7 . . ?
C17 C18 H18 117.7 . . ?
O1 C19 C20 108.49(11) . . ?
O1 C19 C1 110.27(11) . . ?
C20 C19 C1 110.44(11) . . ?
O1 C19 H19 109.2 . . ?
C20 C19 H19 109.2 . . ?
C1 C19 H19 109.2 . . ?
C21 C20 C25 118.28(14) . . ?
C21 C20 C19 120.77(13) . . ?
C25 C20 C19 120.95(13) . . ?
C22 C21 C20 121.35(14) . . ?
C22 C21 H21 119.3 . . ?
C20 C21 H21 119.3 . . ?
C23 C22 C21 118.73(14) . . ?
C23 C22 H22 120.6 . . ?
C21 C22 H22 120.6 . . ?
C22 C23 C24 121.80(14) . . ?
C22 C23 N5 119.24(14) . . ?
C24 C23 N5 118.90(14) . . ?
C23 C24 C25 118.75(14) . . ?
C23 C24 H24 120.6 . . ?
C25 C24 H24 120.6 . . ?
C24 C25 C20 121.07(14) . . ?
C24 C25 H25 119.5 . . ?
C20 C25 H25 119.5 . . ?
N6 C26 C27 114.43(12) . . ?
N6 C26 C26 111.22(13) . 2_567 ?
C27 C26 C26 111.13(13) . 2_567 ?
N6 C26 H26 106.5 . . ?
C27 C26 H26 106.5 . . ?
C26 C26 H26 106.5 2_567 . ?
N7 C27 C28 122.71(15) . . ?
N7 C27 C26 116.77(13) . . ?
C28 C27 C26 120.52(14) . . ?
C29 C28 C27 119.42(19) . . ?
C29 C28 H28 120.3 . . ?
C27 C28 H28 120.3 . . ?
C30 C29 C28 119.0(2) . . ?
C30 C29 H29 120.5 . . ?
C28 C29 H29 120.5 . . ?
C29 C30 C31 118.72(18) . . ?
C29 C30 H30 120.6 . . ?
C31 C30 H30 120.6 . . ?
N7 C31 C30 123.5(2) . . ?
N7 C31 H31 118.3 . . ?
C30 C31 H31 118.3 . . ?
N6 C32 C33 110.83(11) . . ?
N6 C32 H32A 109.5 . . ?
C33 C32 H32A 109.5 . . ?
N6 C32 H32B 109.5 . . ?
C33 C32 H32B 109.5 . . ?
H32A C32 H32B 108.1 . . ?
N8 C33 C34 122.19(14) . . ?
N8 C33 C32 116.29(13) . . ?
C34 C33 C32 121.51(14) . . ?
C35 C34 C33 119.35(17) . . ?
C35 C34 H34 120.3 . . ?
C33 C34 H34 120.3 . . ?
C36 C35 C34 119.07(17) . . ?
C36 C35 H35 120.5 . . ?
C34 C35 H35 120.5 . . ?
C37 C36 C35 118.09(16) . . ?
C37 C36 H36 121.0 . . ?
C35 C36 H36 121.0 . . ?
N8 C37 C36 124.16(18) . . ?
N8 C37 H37 117.9 . . ?
C36 C37 H37 117.9 . . ?
N6 C38 C39 112.27(12) . . ?
N6 C38 H38A 109.1 . . ?
C39 C38 H38A 109.1 . . ?
N6 C38 H38B 109.1 . . ?
C39 C38 H38B 109.1 . . ?
H38A C38 H38B 107.9 . . ?
N9 C39 C40 122.13(15) . . ?
N9 C39 C38 116.88(14) . . ?
C40 C39 C38 120.96(14) . . ?
C41 C40 C39 119.80(16) . . ?
C41 C40 H40 120.1 . . ?
C39 C40 H40 120.1 . . ?
C42 C41 C40 118.67(18) . . ?
C42 C41 H41 120.7 . . ?
C40 C41 H41 120.7 . . ?
C41 C42 C43 118.27(17) . . ?
C41 C42 H42 120.9 . . ?
C43 C42 H42 120.9 . . ?
N9 C43 C42 124.41(18) . . ?
N9 C43 H43 117.8 . . ?
C42 C43 H43 117.8 . . ?

loop_
_geom_bond_atom_site_label_1
_geom_bond_atom_site_label_2
_geom_bond_distance
_geom_bond_site_symmetry_2
_geom_bond_publ_flag
O1 C19 1.4174(17) . ?
O1 H1O 0.832(15) . ?
O2 N5 1.2217(18) . ?
O3 N5 1.2142(18) . ?
N1 C13 1.4601(18) . ?
N1 C1 1.4661(17) . ?
N1 C7 1.4676(17) . ?
N2 C6 1.3356(19) . ?
N2 C2 1.3376(18) . ?
N3 C8 1.3353(19) . ?
N3 C12 1.336(2) . ?
N4 C14 1.331(2) . ?
N4 C18 1.350(3) . ?
N5 C23 1.466(2) . ?
N6 C32 1.4632(18) . ?
N6 C38 1.4670(18) . ?
N6 C26 1.4754(17) . ?
N7 C27 1.332(2) . ?
N7 C31 1.345(2) . ?
N8 C33 1.332(2) . ?
N8 C37 1.342(2) . ?
N9 C39 1.332(2) . ?
N9 C43 1.337(2) . ?
C1 C2 1.5159(18) . ?
C1 C19 1.5536(19) . ?
C1 H1 0.9800 . ?
C2 C3 1.383(2) . ?
C3 C4 1.376(2) . ?
C3 H3 0.9300 . ?
C4 C5 1.372(3) . ?
C4 H4 0.9300 . ?
C5 C6 1.368(2) . ?
C5 H5 0.9300 . ?
C6 H6 0.9300 . ?
C7 C8 1.502(2) . ?
C7 H7A 0.9700 . ?
C7 H7B 0.9700 . ?
C8 C9 1.380(2) . ?
C9 C10 1.381(3) . ?
C9 H9 0.9300 . ?
C10 C11 1.358(3) . ?
C10 H10 0.9300 . ?
C11 C12 1.359(3) . ?
C11 H11 0.9300 . ?
C12 H12 0.9300 . ?
C13 C14 1.507(2) . ?
C13 H13A 0.9700 . ?
C13 H13B 0.9700 . ?
C14 C15 1.368(2) . ?
C15 C16 1.378(3) . ?
C15 H15 0.9300 . ?
C16 C17 1.353(3) . ?
C16 H16 0.9300 . ?
C17 C18 1.353(3) . ?
C17 H17 0.9300 . ?
C18 H18 0.9300 . ?
C19 C20 1.5073(19) . ?
C19 H19 0.9800 . ?
C20 C21 1.384(2) . ?
C20 C25 1.387(2) . ?
C21 C22 1.379(2) . ?
C21 H21 0.9300 . ?
C22 C23 1.368(2) . ?
C22 H22 0.9300 . ?
C23 C24 1.374(2) . ?
C24 C25 1.380(2) . ?
C24 H24 0.9300 . ?
C25 H25 0.9300 . ?
C26 C27 1.5122(19) . ?
C26 C26 1.530(3) 2_567 ?
C26 H26 0.9800 . ?
C27 C28 1.375(2) . ?
C28 C29 1.372(3) . ?
C28 H28 0.9300 . ?
C29 C30 1.352(3) . ?
C29 H29 0.9300 . ?
C30 C31 1.377(3) . ?
C30 H30 0.9300 . ?
C31 H31 0.9300 . ?
C32 C33 1.514(2) . ?
C32 H32A 0.9700 . ?
C32 H32B 0.9700 . ?
C33 C34 1.379(2) . ?
C34 C35 1.376(2) . ?
C34 H34 0.9300 . ?
C35 C36 1.367(3) . ?
C35 H35 0.9300 . ?
C36 C37 1.365(3) . ?
C36 H36 0.9300 . ?
C37 H37 0.9300 . ?
C38 C39 1.501(2) . ?
C38 H38A 0.9700 . ?
C38 H38B 0.9700 . ?
C39 C40 1.376(2) . ?
C40 C41 1.371(2) . ?
C40 H40 0.9300 . ?
C41 C42 1.362(3) . ?
C41 H41 0.9300 . ?
C42 C43 1.364(3) . ?
C42 H42 0.9300 . ?
C43 H43 0.9300 . ?

loop_
_geom_hbond_atom_site_label_D
_geom_hbond_atom_site_label_H
_geom_hbond_atom_site_label_A
_geom_hbond_distance_DH
_geom_hbond_distance_HA
_geom_hbond_distance_DA
_geom_hbond_angle_DHA
_geom_hbond_site_symmetry_A
O1 H1O N1 0.832(15) 2.168(19) 2.6972(16) 121.4(18) .
O1 H1O N3 0.832(15) 2.395(17) 3.1674(18) 154.7(19) .

loop_
_geom_torsion_atom_site_label_1
_geom_torsion_atom_site_label_2
_geom_torsion_atom_site_label_3
_geom_torsion_atom_site_label_4
_geom_torsion
_geom_torsion_site_symmetry_1
_geom_torsion_site_symmetry_2
_geom_torsion_site_symmetry_3
_geom_torsion_site_symmetry_4
_geom_torsion_publ_flag
C13 N1 C1 C2 -70.44(14) . . . . ?
C7 N1 C1 C2 62.07(15) . . . . ?
C13 N1 C1 C19 161.91(11) . . . . ?
C7 N1 C1 C19 -65.58(14) . . . . ?
C6 N2 C2 C3 0.5(2) . . . . ?
C6 N2 C2 C1 177.30(13) . . . . ?
N1 C1 C2 N2 -77.80(15) . . . . ?
C19 C1 C2 N2 47.68(16) . . . . ?
N1 C1 C2 C3 99.08(15) . . . . ?
C19 C1 C2 C3 -135.44(14) . . . . ?
N2 C2 C3 C4 0.4(2) . . . . ?
C1 C2 C3 C4 -176.36(15) . . . . ?
C2 C3 C4 C5 -1.0(3) . . . . ?
C3 C4 C5 C6 0.9(3) . . . . ?
C2 N2 C6 C5 -0.6(2) . . . . ?
C4 C5 C6 N2 0.0(3) . . . . ?
C13 N1 C7 C8 -77.84(15) . . . . ?
C1 N1 C7 C8 149.20(12) . . . . ?
C12 N3 C8 C9 -0.4(2) . . . . ?
C12 N3 C8 C7 179.45(14) . . . . ?
N1 C7 C8 N3 -56.03(17) . . . . ?
N1 C7 C8 C9 123.80(15) . . . . ?
N3 C8 C9 C10 0.9(3) . . . . ?
C7 C8 C9 C10 -178.92(16) . . . . ?
C8 C9 C10 C11 -0.4(3) . . . . ?
C9 C10 C11 C12 -0.6(3) . . . . ?
C8 N3 C12 C11 -0.7(3) . . . . ?
C10 C11 C12 N3 1.2(3) . . . . ?
C1 N1 C13 C14 -71.94(15) . . . . ?
C7 N1 C13 C14 153.64(12) . . . . ?
C18 N4 C14 C15 -1.1(3) . . . . ?
C18 N4 C14 C13 176.39(16) . . . . ?
N1 C13 C14 N4 147.89(14) . . . . ?
N1 C13 C14 C15 -34.6(2) . . . . ?
N4 C14 C15 C16 0.0(3) . . . . ?
C13 C14 C15 C16 -177.26(17) . . . . ?
C14 C15 C16 C17 0.7(3) . . . . ?
C15 C16 C17 C18 -0.3(3) . . . . ?
C14 N4 C18 C17 1.6(3) . . . . ?
C16 C17 C18 N4 -0.9(4) . . . . ?
N1 C1 C19 O1 -40.81(14) . . . . ?
C2 C1 C19 O1 -168.79(11) . . . . ?
N1 C1 C19 C20 -160.71(11) . . . . ?
C2 C1 C19 C20 71.32(14) . . . . ?
O1 C19 C20 C21 -18.85(18) . . . . ?
C1 C19 C20 C21 102.11(15) . . . . ?
O1 C19 C20 C25 161.57(13) . . . . ?
C1 C19 C20 C25 -77.47(17) . . . . ?
C25 C20 C21 C22 0.8(2) . . . . ?
C19 C20 C21 C22 -178.76(14) . . . . ?
C20 C21 C22 C23 0.4(2) . . . . ?
C21 C22 C23 C24 -0.9(2) . . . . ?
C21 C22 C23 N5 -178.16(14) . . . . ?
O3 N5 C23 C22 4.9(2) . . . . ?
O2 N5 C23 C22 -175.74(14) . . . . ?
O3 N5 C23 C24 -172.49(15) . . . . ?
O2 N5 C23 C24 6.9(2) . . . . ?
C22 C23 C24 C25 0.2(3) . . . . ?
N5 C23 C24 C25 177.47(14) . . . . ?
C23 C24 C25 C20 1.1(3) . . . . ?
C21 C20 C25 C24 -1.6(2) . . . . ?
C19 C20 C25 C24 178.04(14) . . . . ?
C32 N6 C26 C27 -59.69(16) . . . . ?
C38 N6 C26 C27 68.14(14) . . . . ?
C32 N6 C26 C26 67.27(18) . . . 2_567 ?
C38 N6 C26 C26 -164.90(13) . . . 2_567 ?
C31 N7 C27 C28 -1.0(3) . . . . ?
C31 N7 C27 C26 179.84(15) . . . . ?
N6 C26 C27 N7 73.83(16) . . . . ?
C26 C26 C27 N7 -53.2(2) 2_567 . . . ?
N6 C26 C27 C28 -105.39(17) . . . . ?
C26 C26 C27 C28 127.60(17) 2_567 . . . ?
N7 C27 C28 C29 1.6(3) . . . . ?
C26 C27 C28 C29 -179.23(18) . . . . ?
C27 C28 C29 C30 -0.6(3) . . . . ?
C28 C29 C30 C31 -0.9(4) . . . . ?
C27 N7 C31 C30 -0.7(3) . . . . ?
C29 C30 C31 N7 1.6(4) . . . . ?
C38 N6 C32 C33 71.01(15) . . . . ?
C26 N6 C32 C33 -160.80(12) . . . . ?
C37 N8 C33 C34 -0.2(2) . . . . ?
C37 N8 C33 C32 -179.64(15) . . . . ?
N6 C32 C33 N8 -131.20(14) . . . . ?
N6 C32 C33 C34 49.36(19) . . . . ?
N8 C33 C34 C35 0.0(2) . . . . ?
C32 C33 C34 C35 179.38(15) . . . . ?
C33 C34 C35 C36 0.2(3) . . . . ?
C34 C35 C36 C37 -0.1(3) . . . . ?
C33 N8 C37 C36 0.3(3) . . . . ?
C35 C36 C37 N8 -0.1(3) . . . . ?
C32 N6 C38 C39 -159.01(12) . . . . ?
C26 N6 C38 C39 69.83(15) . . . . ?
C43 N9 C39 C40 0.0(2) . . . . ?
C43 N9 C39 C38 -177.96(15) . . . . ?
N6 C38 C39 N9 -124.86(14) . . . . ?
N6 C38 C39 C40 57.17(19) . . . . ?
N9 C39 C40 C41 -0.1(3) . . . . ?
C38 C39 C40 C41 177.79(15) . . . . ?
C39 C40 C41 C42 0.1(3) . . . . ?
C40 C41 C42 C43 -0.1(3) . . . . ?
C39 N9 C43 C42 0.0(3) . . . . ?
C41 C42 C43 N9 0.0(3) . . . . ?
